data_4316352
loop_
_publ_author_name
'Rajendra Singh Dhayal'
'Kiran Kumar Varma Chakrahari'
'Babu Varghese'
'Shaikh M. Mobin'
'Sundargopal Ghosh'

_publ_section_title
;
 Chemistry of Molybdaboranes: Synthesis, Structures, and Characterization
 of a New Class of Open-Cage Dimolybdaheteroborane Clusters
;
_journal_name_full 'Inorganic Chemistry'
_journal_page_first 7741
_journal_page_last 7747
_journal_paper_doi 10.1021/ic100520k
_journal_volume 49
_journal_year 2010
_chemical_formula_sum 'C26 H43 B5 Mo2 S'
_chemical_formula_weight 633.59
_chemical_name_systematic
;
 ?
;
_space_group_IT_number 2
_symmetry_cell_setting triclinic
_symmetry_space_group_name_Hall '-P 1'
_symmetry_space_group_name_H-M 'P -1'
_atom_sites_solution_hydrogens geom
_atom_sites_solution_primary direct
_atom_sites_solution_secondary difmap
_audit_creation_method SHELXL-97
_cell_angle_alpha 111.15(3)
_cell_angle_beta 104.01(3)
_cell_angle_gamma 92.30(3)
_cell_formula_units_Z 2
_cell_length_a 10.198(2)
_cell_length_b 11.376(2)
_cell_length_c 13.934(3)
_cell_measurement_reflns_used 9638
_cell_measurement_temperature 293(2)
_cell_measurement_theta_max 28.0
_cell_measurement_theta_min 2.9
_cell_volume 1448.2(6)
_computing_cell_refinement 'APEX2/SAINT (Bruker, 2004)'
_computing_data_collection 'APEX2 (Bruker, 2004)'
_computing_data_reduction 'SAINT/XPREP (Bruker, 2004)'
_computing_molecular_graphics 'ORTEP3 (Farrugia, 1997) and Mercury (Bruno et al., 2002)'
_computing_publication_material 'SHELXL-97 (Sheldrick, 1997)'
_computing_structure_refinement 'SHELXL-97 (Sheldrick, 1997)'
_computing_structure_solution 'SIR92 (Altornare et al., 1993)'
_diffrn_ambient_temperature 293(2)
_diffrn_measured_fraction_theta_full 0.969
_diffrn_measured_fraction_theta_max 0.858
_diffrn_measurement_device_type 'Bruker axs kappa apex2 CCD Diffractometer'
_diffrn_measurement_method '\w and \f scan'
_diffrn_radiation_monochromator graphite
_diffrn_radiation_source 'fine-focus sealed tube'
_diffrn_radiation_type MoK\a
_diffrn_radiation_wavelength 0.71073
_diffrn_reflns_av_R_equivalents 0.0241
_diffrn_reflns_av_sigmaI/netI 0.0280
_diffrn_reflns_limit_h_max 9
_diffrn_reflns_limit_h_min -13
_diffrn_reflns_limit_k_max 15
_diffrn_reflns_limit_k_min -15
_diffrn_reflns_limit_l_max 16
_diffrn_reflns_limit_l_min -17
_diffrn_reflns_number 18658
_diffrn_reflns_theta_full 25.00
_diffrn_reflns_theta_max 28.37
_diffrn_reflns_theta_min 1.63
_diffrn_standards_decay_% 0
_exptl_absorpt_coefficient_mu 0.952
_exptl_absorpt_correction_T_max 0.882
_exptl_absorpt_correction_T_min 0.722
_exptl_absorpt_correction_type multi-scan
_exptl_absorpt_process_details 'SADABS (Bruker, 1999)'
_exptl_crystal_colour orange
_exptl_crystal_density_diffrn 1.453
_exptl_crystal_density_method 'not measured'
_exptl_crystal_description block
_exptl_crystal_F_000 648
_exptl_crystal_size_max 0.35
_exptl_crystal_size_mid 0.10
_exptl_crystal_size_min 0.09
_refine_diff_density_max 0.707
_refine_diff_density_min -1.141
_refine_diff_density_rms 0.078
_refine_ls_extinction_method none
_refine_ls_goodness_of_fit_ref 1.056
_refine_ls_hydrogen_treatment mixed
_refine_ls_matrix_type full
_refine_ls_number_parameters 406
_refine_ls_number_reflns 6228
_refine_ls_number_restraints 1
_refine_ls_restrained_S_all 1.056
_refine_ls_R_factor_all 0.0461
_refine_ls_R_factor_gt 0.0341
_refine_ls_shift/su_max 0.001
_refine_ls_shift/su_mean 0.000
_refine_ls_structure_factor_coef Fsqd
_refine_ls_weighting_details 'calc w=1/[\s^2^(Fo^2^)+(0.0259P)^2^+2.4608P] where P=(Fo^2^+2Fc^2^)/3'
_refine_ls_weighting_scheme calc
_refine_ls_wR_factor_gt 0.0743
_refine_ls_wR_factor_ref 0.0814
_reflns_number_gt 5078
_reflns_number_total 6228
_reflns_threshold_expression >2sigma(I)
_cod_data_source_file ic100520k_si_001_2.cif
_cod_data_source_block II
_cod_original_cell_volume 1448.2(5)
_cod_database_code 4316352

loop_
_symmetry_equiv_pos_as_xyz
'x, y, z'
'-x, -y, -z'

loop_
_atom_site_label
_atom_site_type_symbol
_atom_site_fract_x
_atom_site_fract_y
_atom_site_fract_z
_atom_site_U_iso_or_equiv
_atom_site_adp_type
_atom_site_occupancy
_atom_site_symmetry_multiplicity
_atom_site_calc_flag
_atom_site_refinement_flags
_atom_site_disorder_assembly
_atom_site_disorder_group
C1 C 0.6613(4) 1.1813(4) 0.2555(3) 0.0528(10) Uani 1 1 d . . .
C2 C 0.5901(3) 1.1279(3) 0.3097(3) 0.0517(11) Uani 1 1 d . B .
C3 C 0.6762(3) 1.1610(3) 0.4164(3) 0.0335(7) Uani 1 1 d . . .
C4 C 0.7976(3) 1.2336(3) 0.4243(2) 0.0305(6) Uani 1 1 d . B .
C5 C 0.7882(4) 1.2455(3) 0.3262(3) 0.0419(8) Uani 1 1 d . B .
C6 C 0.6019(6) 1.1837(6) 0.1462(3) 0.100(2) Uani 1 1 d . . .
H6A H 0.5670 1.2627 0.1536 0.150 Uiso 1 1 calc R . .
H6B H 0.5293 1.1142 0.1057 0.150 Uiso 1 1 calc R . .
H6C H 0.6718 1.1759 0.1097 0.150 Uiso 1 1 calc R . .
C7 C 0.4464(4) 1.0589(5) 0.2692(5) 0.099(2) Uani 1 1 d . . .
H7A H 0.4378 1.0033 0.3060 0.149 Uiso 1 1 calc R B .
H7B H 0.4261 1.0097 0.1938 0.149 Uiso 1 1 calc R . .
H7C H 0.3836 1.1197 0.2821 0.149 Uiso 1 1 calc R . .
C8 C 0.6424(5) 1.1341(4) 0.5064(4) 0.0636(13) Uani 1 1 d . . .
H8A H 0.7248 1.1275 0.5539 0.095 Uiso 1 1 calc R . .
H8B H 0.5815 1.0556 0.4776 0.095 Uiso 1 1 calc R . .
H8C H 0.5994 1.2022 0.5450 0.095 Uiso 1 1 calc R . .
C9 C 0.9136(4) 1.2962(3) 0.5235(3) 0.0513(10) Uani 1 1 d . . .
H9A H 0.9977 1.2972 0.5042 0.077 Uiso 1 1 calc R B .
H9B H 0.9177 1.2495 0.5691 0.077 Uiso 1 1 calc R . .
H9C H 0.8997 1.3819 0.5607 0.077 Uiso 1 1 calc R . .
C10 C 0.8878(5) 1.3281(5) 0.3048(5) 0.0795(16) Uani 1 1 d . . .
H10A H 0.8884 1.2907 0.2312 0.119 Uiso 1 1 calc R B .
H10B H 0.9776 1.3350 0.3501 0.119 Uiso 1 1 calc R . .
H10C H 0.8609 1.4113 0.3196 0.119 Uiso 1 1 calc R . .
C11 C 1.1115(3) 0.8544(3) 0.0412(2) 0.054(2) Uani 0.538(4) 1 d P A 1
H11A H 1.0677 0.8878 -0.0107 0.081 Uiso 0.538(4) 1 calc PR A 1
H11B H 1.1841 0.8106 0.0189 0.081 Uiso 0.538(4) 1 calc PR A 1
H11C H 1.1481 0.9231 0.1094 0.081 Uiso 0.538(4) 1 calc PR A 1
C12 C 1.0094(3) 0.7635(3) 0.0505(2) 0.0310(14) Uani 0.538(4) 1 d PR A 1
C13 C 1.0412(3) 0.6974(3) 0.1204(2) 0.0212(16) Uani 0.538(4) 1 d PR A 1
C14 C 0.9214(3) 0.6167(3) 0.1046(2) 0.0287(17) Uani 0.538(4) 1 d PR A 1
C15 C 0.8156(3) 0.6330(3) 0.0249(2) 0.047(3) Uani 0.538(4) 1 d PR A 1
C16 C 0.8700(3) 0.7237(3) -0.0085(2) 0.046(2) Uani 0.538(4) 1 d PR A 1
C17 C 0.7990(8) 0.7657(7) -0.0949(5) 0.0497(19) Uani 0.538(4) 1 d P A 1
H17A H 0.8600 0.8280 -0.1004 0.075 Uiso 0.538(4) 1 calc PR A 1
H17B H 0.7202 0.8024 -0.0783 0.075 Uiso 0.538(4) 1 calc PR A 1
H17C H 0.7710 0.6937 -0.1618 0.075 Uiso 0.538(4) 1 calc PR A 1
C18 C 0.6675(7) 0.5681(7) -0.0179(7) 0.059(2) Uani 0.538(4) 1 d P A 1
H18A H 0.6550 0.5107 0.0165 0.088 Uiso 0.538(4) 1 calc PR A 1
H18B H 0.6469 0.5215 -0.0938 0.088 Uiso 0.538(4) 1 calc PR A 1
H18C H 0.6077 0.6314 -0.0034 0.088 Uiso 0.538(4) 1 calc PR A 1
C19 C 0.9039(10) 0.5227(6) 0.1554(6) 0.055(2) Uani 0.538(4) 1 d P A 1
H19A H 0.8109 0.4821 0.1291 0.083 Uiso 0.538(4) 1 calc PR A 1
H19B H 0.9264 0.5665 0.2317 0.083 Uiso 0.538(4) 1 calc PR A 1
H19C H 0.9633 0.4596 0.1379 0.083 Uiso 0.538(4) 1 calc PR A 1
C20 C 1.1809(7) 0.7004(8) 0.1900(5) 0.053(2) Uani 0.538(4) 1 d P A 1
H20A H 1.1744 0.6476 0.2295 0.079 Uiso 0.538(4) 1 calc PR A 1
H20B H 1.2163 0.7863 0.2390 0.079 Uiso 0.538(4) 1 calc PR A 1
H20C H 1.2409 0.6692 0.1458 0.079 Uiso 0.538(4) 1 calc PR A 1
C11' C 1.1829(4) 0.7740(4) 0.1272(3) 0.081(4) Uani 0.463(4) 1 d P B 2
H11D H 1.1949 0.8311 0.0923 0.121 Uiso 0.463(4) 1 calc PR B 2
H11E H 1.2405 0.7091 0.1107 0.121 Uiso 0.463(4) 1 calc PR B 2
H11F H 1.2068 0.8206 0.2032 0.121 Uiso 0.463(4) 1 calc PR B 2
C12' C 1.0338(4) 0.7124(4) 0.0879(3) 0.034(3) Uani 0.463(4) 1 d PR B 2
C13' C 0.9901(4) 0.6238(4) 0.1279(3) 0.042(3) Uani 0.463(4) 1 d PR B 2
C14' C 0.8486(4) 0.5817(4) 0.0773(3) 0.0343(19) Uani 0.463(4) 1 d PR B 2
C15' C 0.8049(4) 0.6443(4) 0.0059(3) 0.033(2) Uani 0.463(4) 1 d PR B 2
C16' C 0.9194(4) 0.7251(4) 0.0125(3) 0.036(2) Uani 0.463(4) 1 d PR B 2
C17' C 0.9454(13) 0.8028(8) -0.0496(8) 0.067(3) Uani 0.463(4) 1 d P B 2
H17D H 0.8609 0.8044 -0.0977 0.101 Uiso 0.463(4) 1 calc PR B 2
H17E H 1.0078 0.7657 -0.0898 0.101 Uiso 0.463(4) 1 calc PR B 2
H17F H 0.9841 0.8881 -0.0010 0.101 Uiso 0.463(4) 1 calc PR B 2
C18' C 0.6759(9) 0.6270(9) -0.0815(7) 0.061(3) Uani 0.463(4) 1 d P B 2
H18D H 0.6841 0.6886 -0.1128 0.092 Uiso 0.463(4) 1 calc PR B 2
H18E H 0.5995 0.6386 -0.0517 0.092 Uiso 0.463(4) 1 calc PR B 2
H18F H 0.6622 0.5428 -0.1356 0.092 Uiso 0.463(4) 1 calc PR B 2
C19' C 0.7452(11) 0.4823(8) 0.0777(8) 0.064(3) Uani 0.463(4) 1 d P B 2
H19D H 0.6576 0.4818 0.0324 0.096 Uiso 0.463(4) 1 calc PR B 2
H19E H 0.7390 0.5022 0.1494 0.096 Uiso 0.463(4) 1 calc PR B 2
H19F H 0.7737 0.3999 0.0516 0.096 Uiso 0.463(4) 1 calc PR B 2
C20' C 1.0614(12) 0.5616(9) 0.2019(6) 0.076(4) Uani 0.463(4) 1 d P B 2
H20D H 0.9953 0.5058 0.2099 0.114 Uiso 0.463(4) 1 calc PR B 2
H20E H 1.1069 0.6262 0.2707 0.114 Uiso 0.463(4) 1 calc PR B 2
H20F H 1.1272 0.5135 0.1721 0.114 Uiso 0.463(4) 1 calc PR B 2
C21 C 0.6172(4) 0.6640(3) 0.3632(4) 0.0555(11) Uani 1 1 d . B 2
C22 C 0.5771(6) 0.5390(4) 0.3499(5) 0.092(2) Uani 1 1 d . B 2
H22 H 0.5220 0.4829 0.2840 0.110 Uiso 1 1 calc R B 2
C23 C 0.6168(7) 0.4974(5) 0.4308(7) 0.108(3) Uani 1 1 d . B 2
H23 H 0.5873 0.4141 0.4202 0.129 Uiso 1 1 calc R B 2
C24 C 0.7000(5) 0.5774(5) 0.5278(6) 0.0845(18) Uani 1 1 d . B 2
H24 H 0.7278 0.5480 0.5827 0.101 Uiso 1 1 calc R B 2
C25 C 0.7426(4) 0.7012(4) 0.5443(5) 0.0668(13) Uani 1 1 d . B 2
H25 H 0.7992 0.7559 0.6101 0.080 Uiso 1 1 calc R B 2
C26 C 0.7000(4) 0.7433(4) 0.4617(4) 0.0566(11) Uani 1 1 d . B 2
H26 H 0.7280 0.8272 0.4730 0.068 Uiso 1 1 calc R B 2
S1 S 0.55326(10) 0.71533(11) 0.25741(9) 0.0667(3) Uani 1 1 d . B 2
Mo1 Mo 0.78401(3) 1.03006(3) 0.29867(2) 0.03176(8) Uani 1 1 d . B 2
Mo2 Mo 0.87764(3) 0.81106(3) 0.17768(2) 0.03376(9) Uani 1 1 d . B 2
B1 B 1.0043(4) 0.9785(4) 0.3310(3) 0.0342(8) Uani 1 1 d . B 2
B2 B 0.9487(4) 1.0140(4) 0.2170(3) 0.0432(9) Uani 1 1 d . B 2
B3 B 0.7881(5) 0.9598(5) 0.1306(3) 0.0543(13) Uani 1 1 d . B 2
B4 B 0.6706(4) 0.8669(5) 0.1516(3) 0.0534(13) Uani 1 1 d . B 2
B5 B 0.7033(4) 0.8201(4) 0.2600(3) 0.0421(10) Uani 1 1 d . B 2
H1X H 1.118(3) 1.021(3) 0.378(3) 0.042(9) Uiso 1 1 d . C 2
H2X H 1.022(4) 1.075(4) 0.203(3) 0.058(11) Uiso 1 1 d . D 2
H3X H 0.760(4) 0.982(4) 0.061(3) 0.062(12) Uiso 1 1 d . E 2
H4X H 0.572(4) 0.837(4) 0.097(3) 0.055(11) Uiso 1 1 d . F 2
H6X H 0.933(3) 1.015(3) 0.394(3) 0.036(9) Uiso 1 1 d . G 2
H7X H 0.995(3) 0.859(3) 0.306(3) 0.044(10) Uiso 1 1 d . H 2
H8X H 0.734(4) 0.913(3) 0.347(3) 0.048(10) Uiso 1 1 d . I 2
H9X H 0.800(4) 0.762(3) 0.268(3) 0.046(10) Uiso 1 1 d . J 2

loop_
_atom_site_aniso_label
_atom_site_aniso_U_11
_atom_site_aniso_U_22
_atom_site_aniso_U_33
_atom_site_aniso_U_23
_atom_site_aniso_U_13
_atom_site_aniso_U_12
C1 0.057(2) 0.071(3) 0.0343(19) 0.0193(19) 0.0153(17) 0.041(2)
C2 0.0259(15) 0.0411(19) 0.061(2) -0.0086(17) 0.0045(16) 0.0138(14)
C3 0.0351(16) 0.0263(15) 0.0372(18) 0.0049(13) 0.0175(13) 0.0069(12)
C4 0.0331(15) 0.0289(15) 0.0295(16) 0.0109(13) 0.0087(12) 0.0075(12)
C5 0.0460(19) 0.054(2) 0.047(2) 0.0343(18) 0.0230(16) 0.0257(16)
C6 0.121(4) 0.139(5) 0.041(2) 0.034(3) 0.014(3) 0.101(4)
C7 0.0270(19) 0.074(3) 0.128(5) -0.028(3) 0.003(2) 0.009(2)
C8 0.088(3) 0.053(2) 0.084(3) 0.033(2) 0.071(3) 0.025(2)
C9 0.051(2) 0.0337(18) 0.053(2) 0.0102(16) -0.0055(17) 0.0028(16)
C10 0.085(3) 0.094(4) 0.126(5) 0.091(4) 0.067(3) 0.044(3)
C11 0.060(5) 0.054(4) 0.059(5) 0.018(4) 0.040(4) 0.006(3)
C12 0.055(4) 0.026(3) 0.016(3) 0.009(2) 0.014(3) 0.015(3)
C13 0.031(3) 0.024(3) 0.011(3) 0.006(3) 0.008(2) 0.012(2)
C14 0.048(5) 0.014(3) 0.025(3) 0.002(2) 0.022(3) -0.005(3)
C15 0.028(4) 0.040(5) 0.034(4) -0.027(4) 0.004(3) -0.005(4)
C16 0.064(5) 0.050(5) 0.017(3) 0.008(3) 0.004(3) 0.021(4)
C17 0.069(5) 0.057(4) 0.021(3) 0.012(3) 0.009(3) 0.030(4)
C18 0.043(4) 0.038(4) 0.058(5) -0.012(3) 0.001(3) -0.014(3)
C19 0.106(7) 0.027(3) 0.044(4) 0.019(3) 0.032(4) 0.017(4)
C20 0.040(4) 0.073(5) 0.031(3) 0.006(3) 0.003(3) 0.035(3)
C11' 0.031(4) 0.079(7) 0.093(8) -0.016(6) 0.024(5) 0.006(4)
C12' 0.028(4) 0.045(5) 0.021(5) -0.002(4) 0.013(3) 0.003(3)
C13' 0.049(6) 0.043(5) 0.023(4) -0.001(4) 0.007(4) 0.030(5)
C14' 0.058(6) 0.016(4) 0.043(5) 0.016(3) 0.032(4) 0.011(3)
C15' 0.031(5) 0.021(5) 0.047(5) 0.016(4) 0.001(4) 0.018(4)
C16' 0.084(7) 0.015(4) 0.007(3) -0.002(3) 0.018(4) -0.003(4)
C17' 0.134(10) 0.044(5) 0.060(6) 0.032(5) 0.070(7) 0.034(5)
C18' 0.055(5) 0.053(5) 0.040(5) -0.009(4) -0.012(4) 0.022(4)
C19' 0.096(8) 0.031(4) 0.066(6) 0.009(4) 0.041(6) -0.003(4)
C20' 0.121(9) 0.069(6) 0.029(4) 0.011(4) 0.008(5) 0.072(6)
C21 0.0361(18) 0.0351(18) 0.079(3) -0.0077(18) 0.0336(19) -0.0032(15)
C22 0.095(4) 0.035(2) 0.127(5) -0.019(3) 0.079(4) -0.020(2)
C23 0.133(5) 0.032(2) 0.189(7) 0.024(4) 0.126(6) 0.011(3)
C24 0.081(3) 0.054(3) 0.161(6) 0.056(4) 0.082(4) 0.032(3)
C25 0.043(2) 0.054(2) 0.113(4) 0.038(3) 0.029(2) 0.0105(19)
C26 0.0370(19) 0.0348(19) 0.091(3) 0.018(2) 0.016(2) 0.0006(15)
S1 0.0313(4) 0.0660(7) 0.0654(7) -0.0158(5) 0.0137(4) -0.0128(4)
Mo1 0.02659(13) 0.04367(16) 0.02017(14) 0.00643(11) 0.00547(10) 0.01295(11)
Mo2 0.02531(13) 0.04924(18) 0.01763(13) 0.00275(12) 0.00393(10) 0.01373(11)
B1 0.0272(16) 0.0380(19) 0.0339(19) 0.0122(16) 0.0044(14) 0.0044(14)
B2 0.046(2) 0.058(3) 0.041(2) 0.027(2) 0.0226(18) 0.0263(19)
B3 0.057(3) 0.085(3) 0.025(2) 0.019(2) 0.0146(18) 0.050(2)
B4 0.034(2) 0.073(3) 0.0257(19) -0.0074(19) -0.0020(16) 0.024(2)
B5 0.0259(17) 0.043(2) 0.034(2) -0.0091(17) 0.0056(15) 0.0014(15)

loop_
_atom_type_symbol
_atom_type_description
_atom_type_scat_dispersion_real
_atom_type_scat_dispersion_imag
_atom_type_scat_source
C C 0.0033 0.0016 'International Tables Vol C Tables 4.2.6.8 and 6.1.1.4'
H H 0.0000 0.0000 'International Tables Vol C Tables 4.2.6.8 and 6.1.1.4'
S S 0.1246 0.1234 'International Tables Vol C Tables 4.2.6.8 and 6.1.1.4'
Mo Mo -1.6832 0.6857 'International Tables Vol C Tables 4.2.6.8 and 6.1.1.4'
B B 0.0013 0.0007 'International Tables Vol C Tables 4.2.6.8 and 6.1.1.4'

loop_
_geom_angle_atom_site_label_1
_geom_angle_atom_site_label_2
_geom_angle_atom_site_label_3
_geom_angle
_geom_angle_site_symmetry_1
_geom_angle_site_symmetry_3
_geom_angle_publ_flag
C5 C1 C2 108.5(3) . . ?
C5 C1 C6 125.7(5) . . ?
C2 C1 C6 125.3(4) . . ?
C5 C1 Mo1 72.65(19) . . ?
C2 C1 Mo1 71.6(2) . . ?
C6 C1 Mo1 128.0(3) . . ?
C1 C2 C3 107.4(3) . . ?
C1 C2 C7 127.8(4) . . ?
C3 C2 C7 124.5(4) . . ?
C1 C2 Mo1 72.74(19) . . ?
C3 C2 Mo1 71.83(17) . . ?
C7 C2 Mo1 124.8(3) . . ?
C4 C3 C2 106.7(3) . . ?
C4 C3 C8 125.6(3) . . ?
C2 C3 C8 127.5(3) . . ?
C4 C3 Mo1 72.30(17) . . ?
C2 C3 Mo1 72.07(17) . . ?
C8 C3 Mo1 124.4(2) . . ?
C5 C4 C3 109.2(3) . . ?
C5 C4 C9 124.9(3) . . ?
C3 C4 C9 125.8(3) . . ?
C5 C4 Mo1 73.2(2) . . ?
C3 C4 Mo1 72.05(17) . . ?
C9 C4 Mo1 124.4(2) . . ?
C1 C5 C4 108.1(3) . . ?
C1 C5 C10 125.4(4) . . ?
C4 C5 C10 126.0(4) . . ?
C1 C5 Mo1 72.4(2) . . ?
C4 C5 Mo1 71.76(18) . . ?
C10 C5 Mo1 128.1(3) . . ?
C1 C6 H6A 109.5 . . ?
C1 C6 H6B 109.5 . . ?
H6A C6 H6B 109.5 . . ?
C1 C6 H6C 109.5 . . ?
H6A C6 H6C 109.5 . . ?
H6B C6 H6C 109.5 . . ?
C2 C7 H7A 109.5 . . ?
C2 C7 H7B 109.5 . . ?
H7A C7 H7B 109.5 . . ?
C2 C7 H7C 109.5 . . ?
H7A C7 H7C 109.5 . . ?
H7B C7 H7C 109.5 . . ?
C3 C8 H8A 109.5 . . ?
C3 C8 H8B 109.5 . . ?
H8A C8 H8B 109.5 . . ?
C3 C8 H8C 109.5 . . ?
H8A C8 H8C 109.5 . . ?
H8B C8 H8C 109.5 . . ?
C4 C9 H9A 109.5 . . ?
C4 C9 H9B 109.5 . . ?
H9A C9 H9B 109.5 . . ?
C4 C9 H9C 109.5 . . ?
H9A C9 H9C 109.5 . . ?
H9B C9 H9C 109.5 . . ?
C5 C10 H10A 109.5 . . ?
C5 C10 H10B 109.5 . . ?
H10A C10 H10B 109.5 . . ?
C5 C10 H10C 109.5 . . ?
H10A C10 H10C 109.5 . . ?
H10B C10 H10C 109.5 . . ?
C12 C11 H11A 109.5 . . ?
C12 C11 H11B 109.5 . . ?
H11A C11 H11B 109.5 . . ?
C12 C11 H11C 109.5 . . ?
H11A C11 H11C 109.5 . . ?
H11B C11 H11C 109.5 . . ?
C16 C12 C13 108.0 . . ?
C16 C12 C11 128.2 . . ?
C13 C12 C11 123.8 . . ?
C14 C13 C12 108.0 . . ?
C14 C13 C20 125.5(4) . . ?
C12 C13 C20 126.1(4) . . ?
C13 C14 C15 108.0 . . ?
C13 C14 C19 128.6(4) . . ?
C15 C14 C19 123.3(4) . . ?
C16 C15 C14 108.0 . . ?
C16 C15 C18 124.6(4) . . ?
C14 C15 C18 127.4(4) . . ?
C15 C16 C12 108.0 . . ?
C15 C16 C17 127.2(4) . . ?
C12 C16 C17 124.7(4) . . ?
C16 C17 H17A 109.5 . . ?
C16 C17 H17B 109.5 . . ?
H17A C17 H17B 109.5 . . ?
C16 C17 H17C 109.5 . . ?
H17A C17 H17C 109.5 . . ?
H17B C17 H17C 109.5 . . ?
C15 C18 H18A 109.5 . . ?
C15 C18 H18B 109.5 . . ?
H18A C18 H18B 109.5 . . ?
C15 C18 H18C 109.5 . . ?
H18A C18 H18C 109.5 . . ?
H18B C18 H18C 109.5 . . ?
C14 C19 H19A 109.5 . . ?
C14 C19 H19B 109.5 . . ?
H19A C19 H19B 109.5 . . ?
C14 C19 H19C 109.5 . . ?
H19A C19 H19C 109.5 . . ?
H19B C19 H19C 109.5 . . ?
C13 C20 H20A 109.5 . . ?
C13 C20 H20B 109.5 . . ?
H20A C20 H20B 109.5 . . ?
C13 C20 H20C 109.5 . . ?
H20A C20 H20C 109.5 . . ?
H20B C20 H20C 109.5 . . ?
C12' C11' H11D 109.5 . . ?
C12' C11' H11E 109.5 . . ?
H11D C11' H11E 109.5 . . ?
C12' C11' H11F 109.5 . . ?
H11D C11' H11F 109.5 . . ?
H11E C11' H11F 109.5 . . ?
C13' C12' C16' 108.0 . . ?
C13' C12' C11' 120.2 . . ?
C16' C12' C11' 131.8 . . ?
C13' C12' Mo2 75.85(11) . . ?
C16' C12' Mo2 71.04(10) . . ?
C11' C12' Mo2 119.54(10) . . ?
C12' C13' C14' 108.0 . . ?
C12' C13' C20' 134.6(5) . . ?
C14' C13' C20' 117.2(5) . . ?
C12' C13' Mo2 69.45(10) . . ?
C14' C13' Mo2 73.85(9) . . ?
C20' C13' Mo2 126.3(4) . . ?
C13' C14' C15' 108.0 . . ?
C13' C14' C19' 134.4(5) . . ?
C15' C14' C19' 117.4(5) . . ?
C13' C14' Mo2 72.17(9) . . ?
C15' C14' Mo2 70.22(10) . . ?
C19' C14' Mo2 126.6(4) . . ?
C16' C15' C14' 108.0 . . ?
C16' C15' C18' 117.4(5) . . ?
C14' C15' C18' 133.8(5) . . ?
C16' C15' Mo2 69.81(10) . . ?
C14' C15' Mo2 75.50(11) . . ?
C18' C15' Mo2 127.4(4) . . ?
C15' C16' C12' 108.0 . . ?
C15' C16' C17' 134.4(5) . . ?
C12' C16' C17' 117.1(5) . . ?
C15' C16' Mo2 74.89(10) . . ?
C12' C16' Mo2 73.34(10) . . ?
C17' C16' Mo2 123.4(4) . . ?
C16' C17' H17D 109.5 . . ?
C16' C17' H17E 109.5 . . ?
H17D C17' H17E 109.5 . . ?
C16' C17' H17F 109.5 . . ?
H17D C17' H17F 109.5 . . ?
H17E C17' H17F 109.5 . . ?
C15' C18' H18D 109.5 . . ?
C15' C18' H18E 109.5 . . ?
H18D C18' H18E 109.5 . . ?
C15' C18' H18F 109.5 . . ?
H18D C18' H18F 109.5 . . ?
H18E C18' H18F 109.5 . . ?
C14' C19' H19D 109.5 . . ?
C14' C19' H19E 109.5 . . ?
H19D C19' H19E 109.5 . . ?
C14' C19' H19F 109.5 . . ?
H19D C19' H19F 109.5 . . ?
H19E C19' H19F 109.5 . . ?
C13' C20' H20D 109.5 . . ?
C13' C20' H20E 109.5 . . ?
H20D C20' H20E 109.5 . . ?
C13' C20' H20F 109.5 . . ?
H20D C20' H20F 109.5 . . ?
H20E C20' H20F 109.5 . . ?
C26 C21 C22 117.3(5) . . ?
C26 C21 S1 123.2(3) . . ?
C22 C21 S1 119.4(4) . . ?
C23 C22 C21 121.5(5) . . ?
C23 C22 H22 119.2 . . ?
C21 C22 H22 119.2 . . ?
C22 C23 C24 120.3(5) . . ?
C22 C23 H23 119.9 . . ?
C24 C23 H23 119.9 . . ?
C23 C24 C25 120.1(6) . . ?
C23 C24 H24 119.9 . . ?
C25 C24 H24 119.9 . . ?
C24 C25 C26 119.2(5) . . ?
C24 C25 H25 120.4 . . ?
C26 C25 H25 120.4 . . ?
C21 C26 C25 121.6(4) . . ?
C21 C26 H26 119.2 . . ?
C25 C26 H26 119.2 . . ?
C21 S1 B5 104.21(18) . . ?
B3 Mo1 B4 45.6(2) . . ?
B3 Mo1 B2 45.65(17) . . ?
B4 Mo1 B2 84.62(17) . . ?
B3 Mo1 C3 142.33(13) . . ?
B4 Mo1 C3 122.44(13) . . ?
B2 Mo1 C3 147.50(15) . . ?
B3 Mo1 B5 84.58(19) . . ?
B4 Mo1 B5 45.06(18) . . ?
B2 Mo1 B5 103.47(15) . . ?
C3 Mo1 B5 108.55(13) . . ?
B3 Mo1 C2 107.56(15) . . ?
B4 Mo1 C2 92.24(13) . . ?
B2 Mo1 C2 139.65(16) . . ?
C3 Mo1 C2 36.11(13) . . ?
B5 Mo1 C2 102.31(14) . . ?
B3 Mo1 C4 132.22(16) . . ?
B4 Mo1 C4 150.68(13) . . ?
B2 Mo1 C4 112.15(15) . . ?
C3 Mo1 C4 35.65(11) . . ?
B5 Mo1 C4 140.94(13) . . ?
C2 Mo1 C4 59.21(12) . . ?
B3 Mo1 B1 84.56(14) . . ?
B4 Mo1 B1 103.30(14) . . ?
B2 Mo1 B1 45.11(14) . . ?
C3 Mo1 B1 129.62(13) . . ?
B5 Mo1 B1 88.28(13) . . ?
C2 Mo1 B1 164.43(13) . . ?
C4 Mo1 B1 105.46(12) . . ?
B3 Mo1 C1 84.23(14) . . ?
B4 Mo1 C1 94.93(16) . . ?
B2 Mo1 C1 104.40(15) . . ?
C3 Mo1 C1 59.48(12) . . ?
B5 Mo1 C1 127.42(15) . . ?
C2 Mo1 C1 35.66(15) . . ?
C4 Mo1 C1 58.45(12) . . ?
B1 Mo1 C1 141.09(15) . . ?
B3 Mo1 C5 97.34(17) . . ?
B4 Mo1 C5 126.30(16) . . ?
B2 Mo1 C5 90.99(15) . . ?
C3 Mo1 C5 59.26(12) . . ?
B5 Mo1 C5 161.03(13) . . ?
C2 Mo1 C5 59.04(13) . . ?
C4 Mo1 C5 35.07(11) . . ?
B1 Mo1 C5 110.68(13) . . ?
C1 Mo1 C5 34.95(14) . . ?
B3 Mo1 Mo2 49.84(12) . . ?
B4 Mo1 Mo2 50.56(10) . . ?
B2 Mo1 Mo2 50.62(12) . . ?
C3 Mo1 Mo2 160.67(8) . . ?
B5 Mo1 Mo2 52.84(9) . . ?
C2 Mo1 Mo2 142.78(9) . . ?
C4 Mo1 Mo2 157.67(8) . . ?
B1 Mo1 Mo2 52.74(10) . . ?
C1 Mo1 Mo2 133.62(9) . . ?
C5 Mo1 Mo2 140.06(8) . . ?
B3 Mo1 H6X 116.5(10) . . ?
B4 Mo1 H6X 122.6(10) . . ?
B2 Mo1 H6X 76.0(10) . . ?
C3 Mo1 H6X 99.5(10) . . ?
B5 Mo1 H6X 87.8(10) . . ?
C2 Mo1 H6X 135.5(10) . . ?
C4 Mo1 H6X 85.7(10) . . ?
B1 Mo1 H6X 32.2(10) . . ?
C1 Mo1 H6X 142.0(10) . . ?
C5 Mo1 H6X 107.8(10) . . ?
Mo2 Mo1 H6X 76.5(10) . . ?
B3 Mo1 H8X 116.7(12) . . ?
B4 Mo1 H8X 75.8(11) . . ?
B2 Mo1 H8X 123.5(12) . . ?
C3 Mo1 H8X 83.6(12) . . ?
B5 Mo1 H8X 32.2(11) . . ?
C2 Mo1 H8X 94.2(12) . . ?
C4 Mo1 H8X 110.2(12) . . ?
B1 Mo1 H8X 88.7(11) . . ?
C1 Mo1 H8X 129.4(12) . . ?
C5 Mo1 H8X 142.6(12) . . ?
Mo2 Mo1 H8X 77.2(11) . . ?
H6X Mo1 H8X 71.7(15) . . ?
B3 Mo2 B4 45.8(2) . . ?
B3 Mo2 B2 45.88(17) . . ?
B4 Mo2 B2 84.91(18) . . ?
B3 Mo2 C16' 88.47(15) . . ?
B4 Mo2 C16' 107.27(15) . . ?
B2 Mo2 C16' 98.58(15) . . ?
B3 Mo2 B1 84.92(16) . . ?
B4 Mo2 B1 103.50(14) . . ?
B2 Mo2 B1 45.20(14) . . ?
C16' Mo2 B1 129.09(14) . . ?
B3 Mo2 B5 84.74(17) . . ?
B4 Mo2 B5 45.02(17) . . ?
B2 Mo2 B5 103.50(15) . . ?
C16' Mo2 B5 141.35(13) . . ?
B1 Mo2 B5 88.17(13) . . ?
B3 Mo2 C12' 115.67(16) . . ?
B4 Mo2 C12' 142.78(15) . . ?
B2 Mo2 C12' 100.73(15) . . ?
C16' Mo2 C12' 35.62(6) . . ?
B1 Mo2 C12' 106.32(13) . . ?
B5 Mo2 C12' 155.42(15) . . ?
B3 Mo2 C15' 96.84(16) . . ?
B4 Mo2 C15' 88.90(14) . . ?
B2 Mo2 C15' 127.71(15) . . ?
C16' Mo2 C15' 35.31(6) . . ?
B1 Mo2 C15' 163.83(13) . . ?
B5 Mo2 C15' 107.99(13) . . ?
C12' Mo2 C15' 58.42(9) . . ?
B3 Mo2 C13' 146.59(15) . . ?
B4 Mo2 C13' 140.12(16) . . ?
B2 Mo2 C13' 131.35(14) . . ?
C16' Mo2 C13' 58.14(9) . . ?
B1 Mo2 C13' 114.10(13) . . ?
B5 Mo2 C13' 121.27(15) . . ?
C12' Mo2 C13' 34.70(5) . . ?
C15' Mo2 C13' 57.31(9) . . ?
B3 Mo2 C14' 129.98(16) . . ?
B4 Mo2 C14' 106.14(16) . . ?
B2 Mo2 C14' 155.79(14) . . ?
C16' Mo2 C14' 57.82(9) . . ?
B1 Mo2 C14' 144.62(13) . . ?
B5 Mo2 C14' 99.33(14) . . ?
C12' Mo2 C14' 57.46(9) . . ?
C15' Mo2 C14' 34.29(6) . . ?
C13' Mo2 C14' 33.98(5) . . ?
B3 Mo2 Mo1 50.28(11) . . ?
B4 Mo2 Mo1 50.70(11) . . ?
B2 Mo2 Mo1 50.87(10) . . ?
C16' Mo2 Mo1 138.36(11) . . ?
B1 Mo2 Mo1 52.81(9) . . ?
B5 Mo2 Mo1 52.63(10) . . ?
C12' Mo2 Mo1 151.33(10) . . ?
C15' Mo2 Mo1 138.52(9) . . ?
C13' Mo2 Mo1 162.32(10) . . ?
C14' Mo2 Mo1 151.09(9) . . ?
B3 Mo2 H7X 117.5(11) . . ?
B4 Mo2 H7X 122.9(11) . . ?
B2 Mo2 H7X 76.7(11) . . ?
C16' Mo2 H7X 128.5(11) . . ?
B1 Mo2 H7X 32.8(11) . . ?
B5 Mo2 H7X 87.6(11) . . ?
C12' Mo2 H7X 94.0(11) . . ?
C15' Mo2 H7X 143.7(11) . . ?
C13' Mo2 H7X 86.5(11) . . ?
C14' Mo2 H7X 112.5(11) . . ?
Mo1 Mo2 H7X 77.0(11) . . ?
B3 Mo2 H9X 115.6(11) . . ?
B4 Mo2 H9X 75.3(11) . . ?
B2 Mo2 H9X 121.1(11) . . ?
C16' Mo2 H9X 140.2(11) . . ?
B1 Mo2 H9X 86.4(11) . . ?
B5 Mo2 H9X 31.2(11) . . ?
C12' Mo2 H9X 128.0(11) . . ?
C15' Mo2 H9X 107.1(11) . . ?
C13' Mo2 H9X 93.7(11) . . ?
C14' Mo2 H9X 82.9(11) . . ?
Mo1 Mo2 H9X 74.8(11) . . ?
H7X Mo2 H9X 69.8(15) . . ?
B2 B1 Mo2 64.2(2) . . ?
B2 B1 Mo1 64.45(17) . . ?
Mo2 B1 Mo1 74.45(11) . . ?
B2 B1 H1X 112.9(17) . . ?
Mo2 B1 H1X 140.3(17) . . ?
Mo1 B1 H1X 143.0(17) . . ?
B2 B1 H6X 113.0(15) . . ?
Mo2 B1 H6X 109.0(15) . . ?
Mo1 B1 H6X 51.1(15) . . ?
H1X B1 H6X 108(2) . . ?
B2 B1 H7X 110.8(16) . . ?
Mo2 B1 H7X 49.0(15) . . ?
Mo1 B1 H7X 107.5(16) . . ?
H1X B1 H7X 107(2) . . ?
H6X B1 H7X 104(2) . . ?
B3 B2 B1 123.0(3) . . ?
B3 B2 Mo2 66.0(2) . . ?
B1 B2 Mo2 70.6(2) . . ?
B3 B2 Mo1 66.3(2) . . ?
B1 B2 Mo1 70.45(19) . . ?
Mo2 B2 Mo1 78.50(15) . . ?
B3 B2 H2X 120(2) . . ?
B1 B2 H2X 117(2) . . ?
Mo2 B2 H2X 141(2) . . ?
Mo1 B2 H2X 140(2) . . ?
B4 B3 B2 121.6(3) . . ?
B4 B3 Mo2 68.1(2) . . ?
B2 B3 Mo2 68.1(2) . . ?
B4 B3 Mo1 67.9(2) . . ?
B2 B3 Mo1 68.07(19) . . ?
Mo2 B3 Mo1 79.88(15) . . ?
B4 B3 H3X 118(2) . . ?
B2 B3 H3X 120(2) . . ?
Mo2 B3 H3X 138(2) . . ?
Mo1 B3 H3X 142(2) . . ?
B3 B4 B5 123.4(3) . . ?
B3 B4 Mo2 66.13(19) . . ?
B5 B4 Mo2 70.87(19) . . ?
B3 B4 Mo1 66.5(2) . . ?
B5 B4 Mo1 70.52(18) . . ?
Mo2 B4 Mo1 78.74(13) . . ?
B3 B4 H4X 119(2) . . ?
B5 B4 H4X 118(2) . . ?
Mo2 B4 H4X 142(2) . . ?
Mo1 B4 H4X 140(2) . . ?
B4 B5 S1 112.6(2) . . ?
B4 B5 Mo1 64.4(2) . . ?
S1 B5 Mo1 142.5(2) . . ?
B4 B5 Mo2 64.11(19) . . ?
S1 B5 Mo2 140.48(19) . . ?
Mo1 B5 Mo2 74.52(13) . . ?
B4 B5 H8X 111.8(17) . . ?
S1 B5 H8X 107.8(17) . . ?
Mo1 B5 H8X 50.3(16) . . ?
Mo2 B5 H8X 109.5(17) . . ?
B4 B5 H9X 115.2(17) . . ?
S1 B5 H9X 105.8(17) . . ?
Mo1 B5 H9X 108.7(17) . . ?
Mo2 B5 H9X 53.1(17) . . ?
H8X B5 H9X 103(2) . . ?

loop_
_geom_bond_atom_site_label_1
_geom_bond_atom_site_label_2
_geom_bond_distance
_geom_bond_site_symmetry_2
_geom_bond_publ_flag
C1 C5 1.402(5) . ?
C1 C2 1.424(6) . ?
C1 C6 1.508(5) . ?
C1 Mo1 2.333(4) . ?
C2 C3 1.436(5) . ?
C2 C7 1.507(5) . ?
C2 Mo1 2.318(3) . ?
C3 C4 1.418(4) . ?
C3 C8 1.503(5) . ?
C3 Mo1 2.315(3) . ?
C4 C5 1.403(5) . ?
C4 C9 1.499(4) . ?
C4 Mo1 2.318(3) . ?
C5 C10 1.509(5) . ?
C5 Mo1 2.336(4) . ?
C6 H6A 0.9600 . ?
C6 H6B 0.9600 . ?
C6 H6C 0.9600 . ?
C7 H7A 0.9600 . ?
C7 H7B 0.9600 . ?
C7 H7C 0.9600 . ?
C8 H8A 0.9600 . ?
C8 H8B 0.9600 . ?
C8 H8C 0.9600 . ?
C9 H9A 0.9600 . ?
C9 H9B 0.9600 . ?
C9 H9C 0.9600 . ?
C10 H10A 0.9600 . ?
C10 H10B 0.9600 . ?
C10 H10C 0.9600 . ?
C11 C12 1.4985 . ?
C11 H11A 0.9600 . ?
C11 H11B 0.9600 . ?
C11 H11C 0.9600 . ?
C12 C16 1.4200 . ?
C12 C13 1.4200 . ?
C13 C14 1.4200 . ?
C13 C20 1.508(7) . ?
C14 C15 1.4200 . ?
C14 C19 1.507(7) . ?
C15 C16 1.4200 . ?
C15 C18 1.529(7) . ?
C16 C17 1.491(7) . ?
C17 H17A 0.9600 . ?
C17 H17B 0.9600 . ?
C17 H17C 0.9600 . ?
C18 H18A 0.9600 . ?
C18 H18B 0.9600 . ?
C18 H18C 0.9600 . ?
C19 H19A 0.9600 . ?
C19 H19B 0.9600 . ?
C19 H19C 0.9600 . ?
C20 H20A 0.9600 . ?
C20 H20B 0.9600 . ?
C20 H20C 0.9600 . ?
C11' C12' 1.5286 . ?
C11' H11D 0.9600 . ?
C11' H11E 0.9600 . ?
C11' H11F 0.9600 . ?
C12' C13' 1.4200 . ?
C12' C16' 1.4200 . ?
C12' Mo2 2.336(4) . ?
C13' C14' 1.4200 . ?
C13' C20' 1.515(9) . ?
C13' Mo2 2.419(4) . ?
C14' C15' 1.4200 . ?
C14' C19' 1.518(9) . ?
C14' Mo2 2.441(4) . ?
C15' C16' 1.4200 . ?
C15' C18' 1.511(8) . ?
C15' Mo2 2.372(4) . ?
C16' C17' 1.498(9) . ?
C16' Mo2 2.306(4) . ?
C17' H17D 0.9600 . ?
C17' H17E 0.9600 . ?
C17' H17F 0.9600 . ?
C18' H18D 0.9600 . ?
C18' H18E 0.9600 . ?
C18' H18F 0.9600 . ?
C19' H19D 0.9600 . ?
C19' H19E 0.9600 . ?
C19' H19F 0.9600 . ?
C20' H20D 0.9600 . ?
C20' H20E 0.9600 . ?
C20' H20F 0.9600 . ?
C21 C26 1.376(6) . ?
C21 C22 1.396(6) . ?
C21 S1 1.768(5) . ?
C22 C23 1.355(9) . ?
C22 H22 0.9300 . ?
C23 C24 1.367(9) . ?
C23 H23 0.9300 . ?
C24 C25 1.377(6) . ?
C24 H24 0.9300 . ?
C25 C26 1.383(6) . ?
C25 H25 0.9300 . ?
C26 H26 0.9300 . ?
S1 B5 1.887(4) . ?
Mo1 B3 2.196(4) . ?
Mo1 B4 2.218(4) . ?
Mo1 B2 2.225(4) . ?
Mo1 B5 2.318(4) . ?
Mo1 B1 2.324(4) . ?
Mo1 Mo2 2.8106(10) . ?
Mo1 H6X 1.82(3) . ?
Mo1 H8X 1.80(4) . ?
Mo2 B3 2.182(4) . ?
Mo2 B4 2.213(4) . ?
Mo2 B2 2.217(5) . ?
Mo2 B1 2.322(4) . ?
Mo2 B5 2.324(4) . ?
Mo2 H7X 1.77(3) . ?
Mo2 H9X 1.87(4) . ?
B1 B2 1.747(5) . ?
B1 H1X 1.17(3) . ?
B1 H6X 1.25(3) . ?
B1 H7X 1.27(3) . ?
B2 B3 1.715(6) . ?
B2 H2X 1.10(4) . ?
B3 B4 1.711(8) . ?
B3 H3X 1.07(4) . ?
B4 B5 1.740(7) . ?
B4 H4X 1.05(4) . ?
B5 H8X 1.25(4) . ?
B5 H9X 1.21(4) . ?

loop_
_geom_torsion_atom_site_label_1
_geom_torsion_atom_site_label_2
_geom_torsion_atom_site_label_3
_geom_torsion_atom_site_label_4
_geom_torsion
_geom_torsion_site_symmetry_1
_geom_torsion_site_symmetry_2
_geom_torsion_site_symmetry_3
_geom_torsion_site_symmetry_4
_geom_torsion_publ_flag
C5 C1 C2 C3 0.2(4) . . . . ?
C6 C1 C2 C3 -172.0(4) . . . . ?
Mo1 C1 C2 C3 63.9(2) . . . . ?
C5 C1 C2 C7 175.2(3) . . . . ?
C6 C1 C2 C7 3.0(6) . . . . ?
Mo1 C1 C2 C7 -121.1(4) . . . . ?
C5 C1 C2 Mo1 -63.7(2) . . . . ?
C6 C1 C2 Mo1 124.1(4) . . . . ?
C1 C2 C3 C4 0.0(3) . . . . ?
C7 C2 C3 C4 -175.3(3) . . . . ?
Mo1 C2 C3 C4 64.5(2) . . . . ?
C1 C2 C3 C8 175.5(3) . . . . ?
C7 C2 C3 C8 0.3(5) . . . . ?
Mo1 C2 C3 C8 -120.0(3) . . . . ?
C1 C2 C3 Mo1 -64.5(2) . . . . ?
C7 C2 C3 Mo1 120.3(4) . . . . ?
C2 C3 C4 C5 -0.1(3) . . . . ?
C8 C3 C4 C5 -175.8(3) . . . . ?
Mo1 C3 C4 C5 64.2(2) . . . . ?
C2 C3 C4 C9 175.7(3) . . . . ?
C8 C3 C4 C9 0.1(5) . . . . ?
Mo1 C3 C4 C9 -119.9(3) . . . . ?
C2 C3 C4 Mo1 -64.3(2) . . . . ?
C8 C3 C4 Mo1 120.0(3) . . . . ?
C2 C1 C5 C4 -0.2(4) . . . . ?
C6 C1 C5 C4 171.9(3) . . . . ?
Mo1 C1 C5 C4 -63.3(2) . . . . ?
C2 C1 C5 C10 -172.3(4) . . . . ?
C6 C1 C5 C10 -0.1(6) . . . . ?
Mo1 C1 C5 C10 124.6(4) . . . . ?
C2 C1 C5 Mo1 63.1(2) . . . . ?
C6 C1 C5 Mo1 -124.8(4) . . . . ?
C3 C4 C5 C1 0.2(4) . . . . ?
C9 C4 C5 C1 -175.7(3) . . . . ?
Mo1 C4 C5 C1 63.7(2) . . . . ?
C3 C4 C5 C10 172.2(3) . . . . ?
C9 C4 C5 C10 -3.7(5) . . . . ?
Mo1 C4 C5 C10 -124.3(4) . . . . ?
C3 C4 C5 Mo1 -63.5(2) . . . . ?
C9 C4 C5 Mo1 120.6(3) . . . . ?
C16 C12 C13 C14 0.0 . . . . ?
C11 C12 C13 C14 -177.8 . . . . ?
C16 C12 C13 C20 173.6(3) . . . . ?
C11 C12 C13 C20 -4.2(3) . . . . ?
C12 C13 C14 C15 0.0 . . . . ?
C20 C13 C14 C15 -173.6(3) . . . . ?
C12 C13 C14 C19 176.6(4) . . . . ?
C20 C13 C14 C19 3.0(4) . . . . ?
C13 C14 C15 C16 0.0 . . . . ?
C19 C14 C15 C16 -176.9(3) . . . . ?
C13 C14 C15 C18 -179.0(4) . . . . ?
C19 C14 C15 C18 4.2(5) . . . . ?
C14 C15 C16 C12 0.0 . . . . ?
C18 C15 C16 C12 179.0(4) . . . . ?
C14 C15 C16 C17 176.3(3) . . . . ?
C18 C15 C16 C17 -4.7(5) . . . . ?
C13 C12 C16 C15 0.0 . . . . ?
C11 C12 C16 C15 177.7 . . . . ?
C13 C12 C16 C17 -176.5(3) . . . . ?
C11 C12 C16 C17 1.2(3) . . . . ?
C16' C12' C13' C14' 0.0 . . . . ?
C11' C12' C13' C14' -179.5 . . . . ?
Mo2 C12' C13' C14' 64.27(10) . . . . ?
C16' C12' C13' C20' 174.5(5) . . . . ?
C11' C12' C13' C20' -5.1(5) . . . . ?
Mo2 C12' C13' C20' -121.3(5) . . . . ?
C16' C12' C13' Mo2 -64.27(10) . . . . ?
C11' C12' C13' Mo2 116.21(10) . . . . ?
C12' C13' C14' C15' 0.0 . . . . ?
C20' C13' C14' C15' -175.6(4) . . . . ?
Mo2 C13' C14' C15' 61.42(10) . . . . ?
C12' C13' C14' C19' 174.4(5) . . . . ?
C20' C13' C14' C19' -1.2(6) . . . . ?
Mo2 C13' C14' C19' -124.2(5) . . . . ?
C12' C13' C14' Mo2 -61.42(10) . . . . ?
C20' C13' C14' Mo2 123.0(4) . . . . ?
C13' C14' C15' C16' 0.0 . . . . ?
C19' C14' C15' C16' -175.5(4) . . . . ?
Mo2 C14' C15' C16' 62.68(10) . . . . ?
C13' C14' C15' C18' 169.0(5) . . . . ?
C19' C14' C15' C18' -6.5(6) . . . . ?
Mo2 C14' C15' C18' -128.3(5) . . . . ?
C13' C14' C15' Mo2 -62.68(10) . . . . ?
C19' C14' C15' Mo2 121.8(4) . . . . ?
C14' C15' C16' C12' 0.0 . . . . ?
C18' C15' C16' C12' -171.1(4) . . . . ?
Mo2 C15' C16' C12' 66.42(11) . . . . ?
C14' C15' C16' C17' 171.4(5) . . . . ?
C18' C15' C16' C17' 0.3(6) . . . . ?
Mo2 C15' C16' C17' -122.2(5) . . . . ?
C14' C15' C16' Mo2 -66.42(11) . . . . ?
C18' C15' C16' Mo2 122.5(4) . . . . ?
C13' C12' C16' C15' 0.0 . . . . ?
C11' C12' C16' C15' 179.5 . . . . ?
Mo2 C12' C16' C15' -67.46(11) . . . . ?
C13' C12' C16' C17' -173.1(4) . . . . ?
C11' C12' C16' C17' 6.4(4) . . . . ?
Mo2 C12' C16' C17' 119.5(4) . . . . ?
C13' C12' C16' Mo2 67.46(11) . . . . ?
C11' C12' C16' Mo2 -113.09(11) . . . . ?
C26 C21 C22 C23 0.7(6) . . . . ?
S1 C21 C22 C23 -176.0(4) . . . . ?
C21 C22 C23 C24 -1.2(8) . . . . ?
C22 C23 C24 C25 0.8(7) . . . . ?
C23 C24 C25 C26 0.1(7) . . . . ?
C22 C21 C26 C25 0.2(6) . . . . ?
S1 C21 C26 C25 176.7(3) . . . . ?
C24 C25 C26 C21 -0.6(6) . . . . ?
C26 C21 S1 B5 42.5(3) . . . . ?
C22 C21 S1 B5 -141.1(3) . . . . ?
C4 C3 Mo1 B3 -94.6(3) . . . . ?
C2 C3 Mo1 B3 20.3(4) . . . . ?
C8 C3 Mo1 B3 143.8(4) . . . . ?
C4 C3 Mo1 B4 -152.4(2) . . . . ?
C2 C3 Mo1 B4 -37.5(3) . . . . ?
C8 C3 Mo1 B4 86.1(4) . . . . ?
C4 C3 Mo1 B2 -10.1(3) . . . . ?
C2 C3 Mo1 B2 104.8(3) . . . . ?
C8 C3 Mo1 B2 -131.7(3) . . . . ?
C4 C3 Mo1 B5 159.61(19) . . . . ?
C2 C3 Mo1 B5 -85.5(2) . . . . ?
C8 C3 Mo1 B5 38.1(3) . . . . ?
C4 C3 Mo1 C2 -114.9(3) . . . . ?
C8 C3 Mo1 C2 123.6(4) . . . . ?
C2 C3 Mo1 C4 114.9(3) . . . . ?
C8 C3 Mo1 C4 -121.5(4) . . . . ?
C4 C3 Mo1 B1 55.9(2) . . . . ?
C2 C3 Mo1 B1 170.8(2) . . . . ?
C8 C3 Mo1 B1 -65.6(4) . . . . ?
C4 C3 Mo1 C1 -77.3(2) . . . . ?
C2 C3 Mo1 C1 37.6(2) . . . . ?
C8 C3 Mo1 C1 161.2(4) . . . . ?
C4 C3 Mo1 C5 -36.44(18) . . . . ?
C2 C3 Mo1 C5 78.5(2) . . . . ?
C8 C3 Mo1 C5 -158.0(4) . . . . ?
C4 C3 Mo1 Mo2 145.1(2) . . . . ?
C2 C3 Mo1 Mo2 -100.0(3) . . . . ?
C8 C3 Mo1 Mo2 23.6(5) . . . . ?
C1 C2 Mo1 B3 -51.6(3) . . . . ?
C3 C2 Mo1 B3 -167.2(2) . . . . ?
C7 C2 Mo1 B3 72.9(5) . . . . ?
C1 C2 Mo1 B4 -95.3(3) . . . . ?
C3 C2 Mo1 B4 149.0(2) . . . . ?
C7 C2 Mo1 B4 29.1(5) . . . . ?
C1 C2 Mo1 B2 -11.0(3) . . . . ?
C3 C2 Mo1 B2 -126.6(3) . . . . ?
C7 C2 Mo1 B2 113.5(5) . . . . ?
C1 C2 Mo1 C3 115.6(3) . . . . ?
C7 C2 Mo1 C3 -119.9(5) . . . . ?
C1 C2 Mo1 B5 -139.7(2) . . . . ?
C3 C2 Mo1 B5 104.7(2) . . . . ?
C7 C2 Mo1 B5 -15.2(5) . . . . ?
C1 C2 Mo1 C4 77.6(2) . . . . ?
C3 C2 Mo1 C4 -37.99(18) . . . . ?
C7 C2 Mo1 C4 -157.9(5) . . . . ?
C1 C2 Mo1 B1 88.3(6) . . . . ?
C3 C2 Mo1 B1 -27.3(7) . . . . ?
C7 C2 Mo1 B1 -147.2(5) . . . . ?
C3 C2 Mo1 C1 -115.6(3) . . . . ?
C7 C2 Mo1 C1 124.5(5) . . . . ?
C1 C2 Mo1 C5 36.5(2) . . . . ?
C3 C2 Mo1 C5 -79.1(2) . . . . ?
C7 C2 Mo1 C5 161.0(5) . . . . ?
C1 C2 Mo1 Mo2 -97.0(2) . . . . ?
C3 C2 Mo1 Mo2 147.39(15) . . . . ?
C7 C2 Mo1 Mo2 27.5(6) . . . . ?
C5 C4 Mo1 B3 7.3(3) . . . . ?
C3 C4 Mo1 B3 124.7(2) . . . . ?
C9 C4 Mo1 B3 -113.8(3) . . . . ?
C5 C4 Mo1 B4 -64.4(4) . . . . ?
C3 C4 Mo1 B4 52.9(4) . . . . ?
C9 C4 Mo1 B4 174.5(4) . . . . ?
C5 C4 Mo1 B2 56.8(2) . . . . ?
C3 C4 Mo1 B2 174.14(19) . . . . ?
C9 C4 Mo1 B2 -64.3(3) . . . . ?
C5 C4 Mo1 C3 -117.3(3) . . . . ?
C9 C4 Mo1 C3 121.6(4) . . . . ?
C5 C4 Mo1 B5 -149.0(2) . . . . ?
C3 C4 Mo1 B5 -31.6(3) . . . . ?
C9 C4 Mo1 B5 89.9(3) . . . . ?
C5 C4 Mo1 C2 -78.9(2) . . . . ?
C3 C4 Mo1 C2 38.5(2) . . . . ?
C9 C4 Mo1 C2 160.0(3) . . . . ?
C5 C4 Mo1 B1 104.1(2) . . . . ?
C3 C4 Mo1 B1 -138.6(2) . . . . ?
C9 C4 Mo1 B1 -17.0(3) . . . . ?
C5 C4 Mo1 C1 -36.9(2) . . . . ?
C3 C4 Mo1 C1 80.4(2) . . . . ?
C9 C4 Mo1 C1 -158.0(3) . . . . ?
C3 C4 Mo1 C5 117.3(3) . . . . ?
C9 C4 Mo1 C5 -121.1(4) . . . . ?
C5 C4 Mo1 Mo2 92.6(3) . . . . ?
C3 C4 Mo1 Mo2 -150.10(18) . . . . ?
C9 C4 Mo1 Mo2 -28.5(4) . . . . ?
C5 C1 Mo1 B3 -111.6(3) . . . . ?
C2 C1 Mo1 B3 131.4(3) . . . . ?
C6 C1 Mo1 B3 10.5(5) . . . . ?
C5 C1 Mo1 B4 -156.0(2) . . . . ?
C2 C1 Mo1 B4 87.0(2) . . . . ?
C6 C1 Mo1 B4 -33.9(5) . . . . ?
C5 C1 Mo1 B2 -70.4(2) . . . . ?
C2 C1 Mo1 B2 172.7(2) . . . . ?
C6 C1 Mo1 B2 51.8(5) . . . . ?
C5 C1 Mo1 C3 78.9(2) . . . . ?
C2 C1 Mo1 C3 -38.08(19) . . . . ?
C6 C1 Mo1 C3 -158.9(5) . . . . ?
C5 C1 Mo1 B5 169.7(2) . . . . ?
C2 C1 Mo1 B5 52.7(3) . . . . ?
C6 C1 Mo1 B5 -68.1(5) . . . . ?
C5 C1 Mo1 C2 117.0(3) . . . . ?
C6 C1 Mo1 C2 -120.9(6) . . . . ?
C5 C1 Mo1 C4 37.1(2) . . . . ?
C2 C1 Mo1 C4 -79.9(2) . . . . ?
C6 C1 Mo1 C4 159.2(5) . . . . ?
C5 C1 Mo1 B1 -37.7(3) . . . . ?
C2 C1 Mo1 B1 -154.7(2) . . . . ?
C6 C1 Mo1 B1 84.4(5) . . . . ?
C2 C1 Mo1 C5 -117.0(3) . . . . ?
C6 C1 Mo1 C5 122.2(6) . . . . ?
C5 C1 Mo1 Mo2 -119.04(19) . . . . ?
C2 C1 Mo1 Mo2 123.97(18) . . . . ?
C6 C1 Mo1 Mo2 3.1(6) . . . . ?
C1 C5 Mo1 B3 68.8(2) . . . . ?
C4 C5 Mo1 B3 -174.5(2) . . . . ?
C10 C5 Mo1 B3 -52.7(4) . . . . ?
C1 C5 Mo1 B4 30.1(3) . . . . ?
C4 C5 Mo1 B4 146.8(2) . . . . ?
C10 C5 Mo1 B4 -91.4(4) . . . . ?
C1 C5 Mo1 B2 114.2(2) . . . . ?
C4 C5 Mo1 B2 -129.2(2) . . . . ?
C10 C5 Mo1 B2 -7.3(4) . . . . ?
C1 C5 Mo1 C3 -79.6(2) . . . . ?
C4 C5 Mo1 C3 37.04(18) . . . . ?
C10 C5 Mo1 C3 158.9(4) . . . . ?
C1 C5 Mo1 B5 -25.9(5) . . . . ?
C4 C5 Mo1 B5 90.8(4) . . . . ?
C10 C5 Mo1 B5 -147.4(4) . . . . ?
C1 C5 Mo1 C2 -37.3(2) . . . . ?
C4 C5 Mo1 C2 79.4(2) . . . . ?
C10 C5 Mo1 C2 -158.8(4) . . . . ?
C1 C5 Mo1 C4 -116.6(3) . . . . ?
C10 C5 Mo1 C4 121.8(5) . . . . ?
C1 C5 Mo1 B1 155.7(2) . . . . ?
C4 C5 Mo1 B1 -87.6(2) . . . . ?
C10 C5 Mo1 B1 34.2(4) . . . . ?
C4 C5 Mo1 C1 116.6(3) . . . . ?
C10 C5 Mo1 C1 -121.5(5) . . . . ?
C1 C5 Mo1 Mo2 99.6(2) . . . . ?
C4 C5 Mo1 Mo2 -143.75(15) . . . . ?
C10 C5 Mo1 Mo2 -21.9(4) . . . . ?
C15' C16' Mo2 B3 -104.10(15) . . . . ?
C12' C16' Mo2 B3 141.38(15) . . . . ?
C17' C16' Mo2 B3 29.5(6) . . . . ?
C15' C16' Mo2 B4 -61.71(16) . . . . ?
C12' C16' Mo2 B4 -176.23(17) . . . . ?
C17' C16' Mo2 B4 71.9(6) . . . . ?
C15' C16' Mo2 B2 -149.01(11) . . . . ?
C12' C16' Mo2 B2 96.47(11) . . . . ?
C17' C16' Mo2 B2 -15.4(6) . . . . ?
C15' C16' Mo2 B1 173.70(16) . . . . ?
C12' C16' Mo2 B1 59.18(14) . . . . ?
C17' C16' Mo2 B1 -52.7(7) . . . . ?
C15' C16' Mo2 B5 -24.5(2) . . . . ?
C12' C16' Mo2 B5 -139.0(2) . . . . ?
C17' C16' Mo2 B5 109.1(6) . . . . ?
C15' C16' Mo2 C12' 114.52(6) . . . . ?
C17' C16' Mo2 C12' -111.9(6) . . . . ?
C12' C16' Mo2 C15' -114.52(6) . . . . ?
C17' C16' Mo2 C15' 133.6(6) . . . . ?
C15' C16' Mo2 C13' 77.13(6) . . . . ?
C12' C16' Mo2 C13' -37.4 . . . . ?
C17' C16' Mo2 C13' -149.3(6) . . . . ?
C15' C16' Mo2 C14' 36.8 . . . . ?
C12' C16' Mo2 C14' -77.70(6) . . . . ?
C17' C16' Mo2 C14' 170.4(6) . . . . ?
C15' C16' Mo2 Mo1 -111.27(12) . . . . ?
C12' C16' Mo2 Mo1 134.21(13) . . . . ?
C17' C16' Mo2 Mo1 22.3(7) . . . . ?
C13' C12' Mo2 B3 -158.87(16) . . . . ?
C16' C12' Mo2 B3 -43.81(15) . . . . ?
C11' C12' Mo2 B3 84.13(17) . . . . ?
C13' C12' Mo2 B4 -109.1(3) . . . . ?
C16' C12' Mo2 B4 6.0(3) . . . . ?
C11' C12' Mo2 B4 133.9(3) . . . . ?
C13' C12' Mo2 B2 155.16(12) . . . . ?
C16' C12' Mo2 B2 -89.78(12) . . . . ?
C11' C12' Mo2 B2 38.15(13) . . . . ?
C13' C12' Mo2 C16' -115.1 . . . . ?
C11' C12' Mo2 C16' 127.93(5) . . . . ?
C13' C12' Mo2 B1 108.93(11) . . . . ?
C16' C12' Mo2 B1 -136.01(12) . . . . ?
C11' C12' Mo2 B1 -8.08(14) . . . . ?
C13' C12' Mo2 B5 -15.1(3) . . . . ?
C16' C12' Mo2 B5 99.9(3) . . . . ?
C11' C12' Mo2 B5 -132.2(3) . . . . ?
C13' C12' Mo2 C15' -76.94(6) . . . . ?
C16' C12' Mo2 C15' 38.1 . . . . ?
C11' C12' Mo2 C15' 166.050(15) . . . . ?
C16' C12' Mo2 C13' 115.1 . . . . ?
C11' C12' Mo2 C13' -117.01(6) . . . . ?
C13' C12' Mo2 C14' -36.3 . . . . ?
C16' C12' Mo2 C14' 78.81(6) . . . . ?
C11' C12' Mo2 C14' -153.26(3) . . . . ?
C13' C12' Mo2 Mo1 147.9(2) . . . . ?
C16' C12' Mo2 Mo1 -97.0(2) . . . . ?
C11' C12' Mo2 Mo1 30.9(2) . . . . ?
C16' C15' Mo2 B3 77.54(14) . . . . ?
C14' C15' Mo2 B3 -166.66(14) . . . . ?
C18' C15' Mo2 B3 -32.1(7) . . . . ?
C16' C15' Mo2 B4 122.75(16) . . . . ?
C14' C15' Mo2 B4 -121.45(15) . . . . ?
C18' C15' Mo2 B4 13.2(7) . . . . ?
C16' C15' Mo2 B2 40.06(14) . . . . ?
C14' C15' Mo2 B2 155.86(16) . . . . ?
C18' C15' Mo2 B2 -69.5(7) . . . . ?
C14' C15' Mo2 C16' 115.8 . . . . ?
C18' C15' Mo2 C16' -109.6(7) . . . . ?
C16' C15' Mo2 B1 -17.8(5) . . . . ?
C14' C15' Mo2 B1 98.0(5) . . . . ?
C18' C15' Mo2 B1 -127.4(7) . . . . ?
C16' C15' Mo2 B5 164.21(14) . . . . ?
C14' C15' Mo2 B5 -80.00(13) . . . . ?
C18' C15' Mo2 B5 54.6(7) . . . . ?
C16' C15' Mo2 C12' -38.5 . . . . ?
C14' C15' Mo2 C12' 77.34(6) . . . . ?
C18' C15' Mo2 C12' -148.1(6) . . . . ?
C16' C15' Mo2 C13' -79.68(5) . . . . ?
C14' C15' Mo2 C13' 36.1 . . . . ?
C18' C15' Mo2 C13' 170.7(6) . . . . ?
C16' C15' Mo2 C14' -115.8 . . . . ?
C18' C15' Mo2 C14' 134.6(7) . . . . ?
C16' C15' Mo2 Mo1 110.80(14) . . . . ?
C14' C15' Mo2 Mo1 -133.40(13) . . . . ?
C18' C15' Mo2 Mo1 1.2(7) . . . . ?
C12' C13' Mo2 B3 36.2(3) . . . . ?
C14' C13' Mo2 B3 -80.7(3) . . . . ?
C20' C13' Mo2 B3 167.1(7) . . . . ?
C12' C13' Mo2 B4 116.9(2) . . . . ?
C14' C13' Mo2 B4 0.1(2) . . . . ?
C20' C13' Mo2 B4 -112.1(7) . . . . ?
C12' C13' Mo2 B2 -33.35(15) . . . . ?
C14' C13' Mo2 B2 -150.24(18) . . . . ?
C20' C13' Mo2 B2 97.6(7) . . . . ?
C12' C13' Mo2 C16' 38.4 . . . . ?
C14' C13' Mo2 C16' -78.48(6) . . . . ?
C20' C13' Mo2 C16' 169.3(7) . . . . ?
C12' C13' Mo2 B1 -83.96(12) . . . . ?
C14' C13' Mo2 B1 159.15(13) . . . . ?
C20' C13' Mo2 B1 47.0(7) . . . . ?
C12' C13' Mo2 B5 172.69(14) . . . . ?
C14' C13' Mo2 B5 55.81(12) . . . . ?
C20' C13' Mo2 B5 -56.4(7) . . . . ?
C14' C13' Mo2 C12' -116.88(6) . . . . ?
C20' C13' Mo2 C12' 130.9(7) . . . . ?
C12' C13' Mo2 C15' 80.43(7) . . . . ?
C14' C13' Mo2 C15' -36.4 . . . . ?
C20' C13' Mo2 C15' -148.6(7) . . . . ?
C12' C13' Mo2 C14' 116.88(6) . . . . ?
C20' C13' Mo2 C14' -112.2(7) . . . . ?
C12' C13' Mo2 Mo1 -122.9(3) . . . . ?
C14' C13' Mo2 Mo1 120.2(3) . . . . ?
C20' C13' Mo2 Mo1 8.0(8) . . . . ?
C13' C14' Mo2 B3 134.8(2) . . . . ?
C15' C14' Mo2 B3 17.40(18) . . . . ?
C19' C14' Mo2 B3 -92.6(6) . . . . ?
C13' C14' Mo2 B4 -179.96(15) . . . . ?
C15' C14' Mo2 B4 62.62(14) . . . . ?
C19' C14' Mo2 B4 -47.4(6) . . . . ?
C13' C14' Mo2 B2 65.3(3) . . . . ?
C15' C14' Mo2 B2 -52.1(3) . . . . ?
C19' C14' Mo2 B2 -162.1(6) . . . . ?
C13' C14' Mo2 C16' 79.49(6) . . . . ?
C15' C14' Mo2 C16' -37.9 . . . . ?
C19' C14' Mo2 C16' -147.9(6) . . . . ?
C13' C14' Mo2 B1 -34.13(19) . . . . ?
C15' C14' Mo2 B1 -151.6(2) . . . . ?
C19' C14' Mo2 B1 98.4(6) . . . . ?
C13' C14' Mo2 B5 -134.23(12) . . . . ?
C15' C14' Mo2 B5 108.34(11) . . . . ?
C19' C14' Mo2 B5 -1.7(6) . . . . ?
C13' C14' Mo2 C12' 37.0 . . . . ?
C15' C14' Mo2 C12' -80.39(7) . . . . ?
C19' C14' Mo2 C12' 169.6(6) . . . . ?
C13' C14' Mo2 C15' 117.43(6) . . . . ?
C19' C14' Mo2 C15' -110.0(6) . . . . ?
C15' C14' Mo2 C13' -117.43(6) . . . . ?
C19' C14' Mo2 C13' 132.6(6) . . . . ?
C13' C14' Mo2 Mo1 -147.1(2) . . . . ?
C15' C14' Mo2 Mo1 95.47(19) . . . . ?
C19' C14' Mo2 Mo1 -14.5(7) . . . . ?
B4 Mo1 Mo2 B3 60.6(3) . . . . ?
B2 Mo1 Mo2 B3 -60.6(2) . . . . ?
C3 Mo1 Mo2 B3 136.3(3) . . . . ?
B5 Mo1 Mo2 B3 119.0(2) . . . . ?
C2 Mo1 Mo2 B3 62.7(3) . . . . ?
C4 Mo1 Mo2 B3 -105.0(3) . . . . ?
B1 Mo1 Mo2 B3 -119.1(2) . . . . ?
C1 Mo1 Mo2 B3 9.6(2) . . . . ?
C5 Mo1 Mo2 B3 -41.6(2) . . . . ?
B3 Mo1 Mo2 B4 -60.6(3) . . . . ?
B2 Mo1 Mo2 B4 -121.2(2) . . . . ?
C3 Mo1 Mo2 B4 75.7(3) . . . . ?
B5 Mo1 Mo2 B4 58.4(2) . . . . ?
C2 Mo1 Mo2 B4 2.1(3) . . . . ?
C4 Mo1 Mo2 B4 -165.6(3) . . . . ?
B1 Mo1 Mo2 B4 -179.7(2) . . . . ?
C1 Mo1 Mo2 B4 -50.9(2) . . . . ?
C5 Mo1 Mo2 B4 -102.2(2) . . . . ?
B3 Mo1 Mo2 B2 60.6(2) . . . . ?
B4 Mo1 Mo2 B2 121.2(2) . . . . ?
C3 Mo1 Mo2 B2 -163.1(3) . . . . ?
B5 Mo1 Mo2 B2 179.58(18) . . . . ?
C2 Mo1 Mo2 B2 123.3(2) . . . . ?
C4 Mo1 Mo2 B2 -44.4(2) . . . . ?
B1 Mo1 Mo2 B2 -58.47(18) . . . . ?
C1 Mo1 Mo2 B2 70.3(2) . . . . ?
C5 Mo1 Mo2 B2 18.97(19) . . . . ?
B3 Mo1 Mo2 C16' 9.3(2) . . . . ?
B4 Mo1 Mo2 C16' 69.9(2) . . . . ?
B2 Mo1 Mo2 C16' -51.3(2) . . . . ?
C3 Mo1 Mo2 C16' 145.7(3) . . . . ?
B5 Mo1 Mo2 C16' 128.31(19) . . . . ?
C2 Mo1 Mo2 C16' 72.1(2) . . . . ?
C4 Mo1 Mo2 C16' -95.7(2) . . . . ?
B1 Mo1 Mo2 C16' -109.75(19) . . . . ?
C1 Mo1 Mo2 C16' 19.0(2) . . . . ?
C5 Mo1 Mo2 C16' -32.3(2) . . . . ?
B3 Mo1 Mo2 B1 119.1(2) . . . . ?
B4 Mo1 Mo2 B1 179.7(2) . . . . ?
B2 Mo1 Mo2 B1 58.47(18) . . . . ?
C3 Mo1 Mo2 B1 -104.6(3) . . . . ?
B5 Mo1 Mo2 B1 -121.94(18) . . . . ?
C2 Mo1 Mo2 B1 -178.2(2) . . . . ?
C4 Mo1 Mo2 B1 14.0(2) . . . . ?
C1 Mo1 Mo2 B1 128.7(2) . . . . ?
C5 Mo1 Mo2 B1 77.45(18) . . . . ?
B3 Mo1 Mo2 B5 -119.0(2) . . . . ?
B4 Mo1 Mo2 B5 -58.4(2) . . . . ?
B2 Mo1 Mo2 B5 -179.58(18) . . . . ?
C3 Mo1 Mo2 B5 17.3(3) . . . . ?
C2 Mo1 Mo2 B5 -56.3(2) . . . . ?
C4 Mo1 Mo2 B5 136.0(2) . . . . ?
B1 Mo1 Mo2 B5 121.94(18) . . . . ?
C1 Mo1 Mo2 B5 -109.3(2) . . . . ?
C5 Mo1 Mo2 B5 -160.61(19) . . . . ?
B3 Mo1 Mo2 C12' 69.8(3) . . . . ?
B4 Mo1 Mo2 C12' 130.4(3) . . . . ?
B2 Mo1 Mo2 C12' 9.2(3) . . . . ?
C3 Mo1 Mo2 C12' -153.9(3) . . . . ?
B5 Mo1 Mo2 C12' -171.2(2) . . . . ?
C2 Mo1 Mo2 C12' 132.5(3) . . . . ?
C4 Mo1 Mo2 C12' -35.3(3) . . . . ?
B1 Mo1 Mo2 C12' -49.3(2) . . . . ?
C1 Mo1 Mo2 C12' 79.4(3) . . . . ?
C5 Mo1 Mo2 C12' 28.2(3) . . . . ?
B3 Mo1 Mo2 C15' -45.1(2) . . . . ?
B4 Mo1 Mo2 C15' 15.5(2) . . . . ?
B2 Mo1 Mo2 C15' -105.7(2) . . . . ?
C3 Mo1 Mo2 C15' 91.3(3) . . . . ?
B5 Mo1 Mo2 C15' 73.9(2) . . . . ?
C2 Mo1 Mo2 C15' 17.6(3) . . . . ?
C4 Mo1 Mo2 C15' -150.1(2) . . . . ?
B1 Mo1 Mo2 C15' -164.2(2) . . . . ?
C1 Mo1 Mo2 C15' -35.4(2) . . . . ?
C5 Mo1 Mo2 C15' -86.7(2) . . . . ?
B3 Mo1 Mo2 C13' 165.2(4) . . . . ?
B4 Mo1 Mo2 C13' -134.2(4) . . . . ?
B2 Mo1 Mo2 C13' 104.6(3) . . . . ?
C3 Mo1 Mo2 C13' -58.5(4) . . . . ?
B5 Mo1 Mo2 C13' -75.8(3) . . . . ?
C2 Mo1 Mo2 C13' -132.1(4) . . . . ?
C4 Mo1 Mo2 C13' 60.2(4) . . . . ?
B1 Mo1 Mo2 C13' 46.1(3) . . . . ?
C1 Mo1 Mo2 C13' 174.9(3) . . . . ?
C5 Mo1 Mo2 C13' 123.6(3) . . . . ?
B3 Mo1 Mo2 C14' -102.9(3) . . . . ?
B4 Mo1 Mo2 C14' -42.3(3) . . . . ?
B2 Mo1 Mo2 C14' -163.5(2) . . . . ?
C3 Mo1 Mo2 C14' 33.4(3) . . . . ?
B5 Mo1 Mo2 C14' 16.1(2) . . . . ?
C2 Mo1 Mo2 C14' -40.2(3) . . . . ?
C4 Mo1 Mo2 C14' 152.0(3) . . . . ?
B1 Mo1 Mo2 C14' 138.0(2) . . . . ?
C1 Mo1 Mo2 C14' -93.3(3) . . . . ?
C5 Mo1 Mo2 C14' -144.6(2) . . . . ?
B3 Mo2 B1 B2 -26.3(2) . . . . ?
B4 Mo2 B1 B2 -68.5(2) . . . . ?
C16' Mo2 B1 B2 57.6(2) . . . . ?
B5 Mo2 B1 B2 -111.2(2) . . . . ?
C12' Mo2 B1 B2 89.0(2) . . . . ?
C15' Mo2 B1 B2 70.8(5) . . . . ?
C13' Mo2 B1 B2 125.15(19) . . . . ?
C14' Mo2 B1 B2 145.2(2) . . . . ?
Mo1 Mo2 B1 B2 -68.72(17) . . . . ?
B3 Mo2 B1 Mo1 42.44(14) . . . . ?
B4 Mo2 B1 Mo1 0.26(18) . . . . ?
B2 Mo2 B1 Mo1 68.72(17) . . . . ?
C16' Mo2 B1 Mo1 126.32(15) . . . . ?
B5 Mo2 B1 Mo1 -42.44(13) . . . . ?
C12' Mo2 B1 Mo1 157.73(12) . . . . ?
C15' Mo2 B1 Mo1 139.5(5) . . . . ?
C13' Mo2 B1 Mo1 -166.12(11) . . . . ?
C14' Mo2 B1 Mo1 -146.03(18) . . . . ?
B3 Mo1 B1 B2 26.3(2) . . . . ?
B4 Mo1 B1 B2 68.2(3) . . . . ?
C3 Mo1 B1 B2 -136.1(2) . . . . ?
B5 Mo1 B1 B2 111.0(2) . . . . ?
C2 Mo1 B1 B2 -115.6(6) . . . . ?
C4 Mo1 B1 B2 -106.1(2) . . . . ?
C1 Mo1 B1 B2 -47.5(3) . . . . ?
C5 Mo1 B1 B2 -69.5(2) . . . . ?
Mo2 Mo1 B1 B2 68.5(2) . . . . ?
B3 Mo1 B1 Mo2 -42.14(17) . . . . ?
B4 Mo1 B1 Mo2 -0.26(18) . . . . ?
B2 Mo1 B1 Mo2 -68.5(2) . . . . ?
C3 Mo1 B1 Mo2 155.43(11) . . . . ?
B5 Mo1 B1 Mo2 42.58(13) . . . . ?
C2 Mo1 B1 Mo2 176.0(5) . . . . ?
C4 Mo1 B1 Mo2 -174.51(9) . . . . ?
C1 Mo1 B1 Mo2 -115.95(18) . . . . ?
C5 Mo1 B1 Mo2 -137.95(11) . . . . ?
Mo2 B1 B2 B3 42.0(3) . . . . ?
Mo1 B1 B2 B3 -42.3(3) . . . . ?
Mo1 B1 B2 Mo2 -84.32(12) . . . . ?
Mo2 B1 B2 Mo1 84.32(12) . . . . ?
B4 Mo2 B2 B3 -27.3(2) . . . . ?
C16' Mo2 B2 B3 79.4(2) . . . . ?
B1 Mo2 B2 B3 -142.1(3) . . . . ?
B5 Mo2 B2 B3 -68.6(2) . . . . ?
C12' Mo2 B2 B3 115.5(2) . . . . ?
C15' Mo2 B2 B3 57.3(2) . . . . ?
C13' Mo2 B2 B3 134.1(2) . . . . ?
C14' Mo2 B2 B3 91.5(4) . . . . ?
Mo1 Mo2 B2 B3 -68.98(18) . . . . ?
B3 Mo2 B2 B1 142.1(3) . . . . ?
B4 Mo2 B2 B1 114.8(2) . . . . ?
C16' Mo2 B2 B1 -138.50(18) . . . . ?
B5 Mo2 B2 B1 73.5(2) . . . . ?
C12' Mo2 B2 B1 -102.41(19) . . . . ?
C15' Mo2 B2 B1 -160.59(17) . . . . ?
C13' Mo2 B2 B1 -83.8(2) . . . . ?
C14' Mo2 B2 B1 -126.4(3) . . . . ?
Mo1 Mo2 B2 B1 73.12(17) . . . . ?
B3 Mo2 B2 Mo1 68.98(18) . . . . ?
B4 Mo2 B2 Mo1 41.65(14) . . . . ?
C16' Mo2 B2 Mo1 148.39(12) . . . . ?
B1 Mo2 B2 Mo1 -73.12(17) . . . . ?
B5 Mo2 B2 Mo1 0.34(15) . . . . ?
C12' Mo2 B2 Mo1 -175.53(12) . . . . ?
C15' Mo2 B2 Mo1 126.29(14) . . . . ?
C13' Mo2 B2 Mo1 -156.95(13) . . . . ?
C14' Mo2 B2 Mo1 160.5(3) . . . . ?
B4 Mo1 B2 B3 27.1(2) . . . . ?
C3 Mo1 B2 B3 -121.7(3) . . . . ?
B5 Mo1 B2 B3 68.3(2) . . . . ?
C2 Mo1 B2 B3 -60.1(3) . . . . ?
C4 Mo1 B2 B3 -128.1(2) . . . . ?
B1 Mo1 B2 B3 141.9(3) . . . . ?
C1 Mo1 B2 B3 -66.7(2) . . . . ?
C5 Mo1 B2 B3 -99.3(2) . . . . ?
Mo2 Mo1 B2 B3 68.6(2) . . . . ?
B3 Mo1 B2 B1 -141.9(3) . . . . ?
B4 Mo1 B2 B1 -114.8(2) . . . . ?
C3 Mo1 B2 B1 96.4(3) . . . . ?
B5 Mo1 B2 B1 -73.6(2) . . . . ?
C2 Mo1 B2 B1 158.05(19) . . . . ?
C4 Mo1 B2 B1 90.0(2) . . . . ?
C1 Mo1 B2 B1 151.44(19) . . . . ?
C5 Mo1 B2 B1 118.8(2) . . . . ?
Mo2 Mo1 B2 B1 -73.27(18) . . . . ?
B3 Mo1 B2 Mo2 -68.6(2) . . . . ?
B4 Mo1 B2 Mo2 -41.57(15) . . . . ?
C3 Mo1 B2 Mo2 169.66(17) . . . . ?
B5 Mo1 B2 Mo2 -0.34(15) . . . . ?
C2 Mo1 B2 Mo2 -128.69(17) . . . . ?
C4 Mo1 B2 Mo2 163.31(9) . . . . ?
B1 Mo1 B2 Mo2 73.27(18) . . . . ?
C1 Mo1 B2 Mo2 -135.29(13) . . . . ?
C5 Mo1 B2 Mo2 -167.95(12) . . . . ?
B1 B2 B3 B4 0.3(5) . . . . ?
Mo2 B2 B3 B4 44.0(3) . . . . ?
Mo1 B2 B3 B4 -43.6(3) . . . . ?
B1 B2 B3 Mo2 -43.7(3) . . . . ?
Mo1 B2 B3 Mo2 -87.56(14) . . . . ?
B1 B2 B3 Mo1 43.9(3) . . . . ?
Mo2 B2 B3 Mo1 87.56(14) . . . . ?
B2 Mo2 B3 B4 -140.4(3) . . . . ?
C16' Mo2 B3 B4 116.1(2) . . . . ?
B1 Mo2 B3 B4 -114.4(2) . . . . ?
B5 Mo2 B3 B4 -25.79(19) . . . . ?
C12' Mo2 B3 B4 139.90(19) . . . . ?
C15' Mo2 B3 B4 81.7(2) . . . . ?
C13' Mo2 B3 B4 118.0(3) . . . . ?
C14' Mo2 B3 B4 72.0(2) . . . . ?
Mo1 Mo2 B3 B4 -70.07(19) . . . . ?
B4 Mo2 B3 B2 140.4(3) . . . . ?
C16' Mo2 B3 B2 -103.5(2) . . . . ?
B1 Mo2 B3 B2 26.0(2) . . . . ?
B5 Mo2 B3 B2 114.6(2) . . . . ?
C12' Mo2 B3 B2 -79.7(2) . . . . ?
C15' Mo2 B3 B2 -137.9(2) . . . . ?
C13' Mo2 B3 B2 -101.6(3) . . . . ?
C14' Mo2 B3 B2 -147.7(2) . . . . ?
Mo1 Mo2 B3 B2 70.29(19) . . . . ?
B4 Mo2 B3 Mo1 70.07(19) . . . . ?
B2 Mo2 B3 Mo1 -70.29(19) . . . . ?
C16' Mo2 B3 Mo1 -173.81(15) . . . . ?
B1 Mo2 B3 Mo1 -44.34(15) . . . . ?
B5 Mo2 B3 Mo1 44.28(14) . . . . ?
C12' Mo2 B3 Mo1 -150.03(12) . . . . ?
C15' Mo2 B3 Mo1 151.82(14) . . . . ?
C13' Mo2 B3 Mo1 -171.91(19) . . . . ?
C14' Mo2 B3 Mo1 142.05(13) . . . . ?
B2 Mo1 B3 B4 140.7(3) . . . . ?
C3 Mo1 B3 B4 -87.7(3) . . . . ?
B5 Mo1 B3 B4 25.8(2) . . . . ?
C2 Mo1 B3 B4 -75.4(2) . . . . ?
C4 Mo1 B3 B4 -139.4(2) . . . . ?
B1 Mo1 B3 B4 114.6(2) . . . . ?
C1 Mo1 B3 B4 -102.7(2) . . . . ?
C5 Mo1 B3 B4 -135.2(2) . . . . ?
Mo2 Mo1 B3 B4 70.3(2) . . . . ?
B4 Mo1 B3 B2 -140.7(3) . . . . ?
C3 Mo1 B3 B2 131.6(2) . . . . ?
B5 Mo1 B3 B2 -114.8(2) . . . . ?
C2 Mo1 B3 B2 143.9(2) . . . . ?
C4 Mo1 B3 B2 79.9(2) . . . . ?
B1 Mo1 B3 B2 -26.0(2) . . . . ?
C1 Mo1 B3 B2 116.6(2) . . . . ?
C5 Mo1 B3 B2 84.2(2) . . . . ?
Mo2 Mo1 B3 B2 -70.37(19) . . . . ?
B4 Mo1 B3 Mo2 -70.3(2) . . . . ?
B2 Mo1 B3 Mo2 70.37(19) . . . . ?
C3 Mo1 B3 Mo2 -158.04(15) . . . . ?
B5 Mo1 B3 Mo2 -44.45(15) . . . . ?
C2 Mo1 B3 Mo2 -145.68(13) . . . . ?
C4 Mo1 B3 Mo2 150.30(12) . . . . ?
B1 Mo1 B3 Mo2 44.32(14) . . . . ?
C1 Mo1 B3 Mo2 -172.99(17) . . . . ?
C5 Mo1 B3 Mo2 154.53(14) . . . . ?
B2 B3 B4 B5 -0.2(5) . . . . ?
Mo2 B3 B4 B5 43.9(3) . . . . ?
Mo1 B3 B4 B5 -43.8(3) . . . . ?
B2 B3 B4 Mo2 -44.0(3) . . . . ?
Mo1 B3 B4 Mo2 -87.67(11) . . . . ?
B2 B3 B4 Mo1 43.6(3) . . . . ?
Mo2 B3 B4 Mo1 87.67(11) . . . . ?
B2 Mo2 B4 B3 27.4(2) . . . . ?
C16' Mo2 B4 B3 -70.0(2) . . . . ?
B1 Mo2 B4 B3 68.9(2) . . . . ?
B5 Mo2 B4 B3 142.2(3) . . . . ?
C12' Mo2 B4 B3 -73.7(3) . . . . ?
C15' Mo2 B4 B3 -100.6(2) . . . . ?
C13' Mo2 B4 B3 -130.7(3) . . . . ?
C14' Mo2 B4 B3 -130.7(2) . . . . ?
Mo1 Mo2 B4 B3 69.1(2) . . . . ?
B3 Mo2 B4 B5 -142.2(3) . . . . ?
B2 Mo2 B4 B5 -114.9(2) . . . . ?
C16' Mo2 B4 B5 147.72(19) . . . . ?
B1 Mo2 B4 B5 -73.4(2) . . . . ?
C12' Mo2 B4 B5 144.1(2) . . . . ?
C15' Mo2 B4 B5 117.1(2) . . . . ?
C13' Mo2 B4 B5 87.1(3) . . . . ?
C14' Mo2 B4 B5 87.1(2) . . . . ?
Mo1 Mo2 B4 B5 -73.09(17) . . . . ?
B3 Mo2 B4 Mo1 -69.1(2) . . . . ?
B2 Mo2 B4 Mo1 -41.77(16) . . . . ?
C16' Mo2 B4 Mo1 -139.19(14) . . . . ?
B1 Mo2 B4 Mo1 -0.27(18) . . . . ?
B5 Mo2 B4 Mo1 73.09(17) . . . . ?
C12' Mo2 B4 Mo1 -142.8(2) . . . . ?
C15' Mo2 B4 Mo1 -169.79(16) . . . . ?
C13' Mo2 B4 Mo1 160.15(16) . . . . ?
C14' Mo2 B4 Mo1 160.19(13) . . . . ?
B2 Mo1 B4 B3 -27.1(2) . . . . ?
C3 Mo1 B4 B3 133.65(19) . . . . ?
B5 Mo1 B4 B3 -142.2(3) . . . . ?
C2 Mo1 B4 B3 112.6(2) . . . . ?
C4 Mo1 B4 B3 100.2(3) . . . . ?
B1 Mo1 B4 B3 -68.4(2) . . . . ?
C1 Mo1 B4 B3 77.0(2) . . . . ?
C5 Mo1 B4 B3 60.2(2) . . . . ?
Mo2 Mo1 B4 B3 -68.69(18) . . . . ?
B3 Mo1 B4 B5 142.2(3) . . . . ?
B2 Mo1 B4 B5 115.1(2) . . . . ?
C3 Mo1 B4 B5 -84.2(2) . . . . ?
C2 Mo1 B4 B5 -105.2(2) . . . . ?
C4 Mo1 B4 B5 -117.6(3) . . . . ?
B1 Mo1 B4 B5 73.8(2) . . . . ?
C1 Mo1 B4 B5 -140.85(19) . . . . ?
C5 Mo1 B4 B5 -157.63(17) . . . . ?
Mo2 Mo1 B4 B5 73.50(18) . . . . ?
B3 Mo1 B4 Mo2 68.69(18) . . . . ?
B2 Mo1 B4 Mo2 41.62(15) . . . . ?
C3 Mo1 B4 Mo2 -157.66(11) . . . . ?
B5 Mo1 B4 Mo2 -73.50(18) . . . . ?
C2 Mo1 B4 Mo2 -178.71(16) . . . . ?
C4 Mo1 B4 Mo2 168.9(2) . . . . ?
B1 Mo1 B4 Mo2 0.27(18) . . . . ?
C1 Mo1 B4 Mo2 145.65(15) . . . . ?
C5 Mo1 B4 Mo2 128.88(13) . . . . ?
B3 B4 B5 S1 -178.8(3) . . . . ?
Mo2 B4 B5 S1 -136.6(2) . . . . ?
Mo1 B4 B5 S1 138.9(2) . . . . ?
B3 B4 B5 Mo1 42.3(3) . . . . ?
Mo2 B4 B5 Mo1 84.46(12) . . . . ?
B3 B4 B5 Mo2 -42.1(3) . . . . ?
Mo1 B4 B5 Mo2 -84.46(12) . . . . ?
C21 S1 B5 B4 172.7(2) . . . . ?
C21 S1 B5 Mo1 -110.4(4) . . . . ?
C21 S1 B5 Mo2 96.5(4) . . . . ?
B3 Mo1 B5 B4 -26.11(19) . . . . ?
B2 Mo1 B5 B4 -68.0(2) . . . . ?
C3 Mo1 B5 B4 117.68(19) . . . . ?
C2 Mo1 B5 B4 80.7(2) . . . . ?
C4 Mo1 B5 B4 136.5(2) . . . . ?
B1 Mo1 B5 B4 -110.8(2) . . . . ?
C1 Mo1 B5 B4 52.4(2) . . . . ?
C5 Mo1 B5 B4 70.7(5) . . . . ?
Mo2 Mo1 B5 B4 -68.30(18) . . . . ?
B3 Mo1 B5 S1 -120.4(4) . . . . ?
B4 Mo1 B5 S1 -94.3(4) . . . . ?
B2 Mo1 B5 S1 -162.2(3) . . . . ?
C3 Mo1 B5 S1 23.4(4) . . . . ?
C2 Mo1 B5 S1 -13.6(4) . . . . ?
C4 Mo1 B5 S1 42.2(5) . . . . ?
B1 Mo1 B5 S1 154.9(4) . . . . ?
C1 Mo1 B5 S1 -41.9(4) . . . . ?
C5 Mo1 B5 S1 -23.6(7) . . . . ?
Mo2 Mo1 B5 S1 -162.6(4) . . . . ?
B3 Mo1 B5 Mo2 42.19(13) . . . . ?
B4 Mo1 B5 Mo2 68.30(18) . . . . ?
B2 Mo1 B5 Mo2 0.33(15) . . . . ?
C3 Mo1 B5 Mo2 -174.02(10) . . . . ?
C2 Mo1 B5 Mo2 149.01(12) . . . . ?
C4 Mo1 B5 Mo2 -155.22(13) . . . . ?
B1 Mo1 B5 Mo2 -42.51(12) . . . . ?
C1 Mo1 B5 Mo2 120.67(14) . . . . ?
C5 Mo1 B5 Mo2 139.0(4) . . . . ?
B3 Mo2 B5 B4 26.2(2) . . . . ?
B2 Mo2 B5 B4 68.3(2) . . . . ?
C16' Mo2 B5 B4 -54.7(3) . . . . ?
B1 Mo2 B5 B4 111.2(2) . . . . ?
C12' Mo2 B5 B4 -121.5(4) . . . . ?
C15' Mo2 B5 B4 -69.3(2) . . . . ?
C13' Mo2 B5 B4 -131.5(2) . . . . ?
C14' Mo2 B5 B4 -103.5(2) . . . . ?
Mo1 Mo2 B5 B4 68.7(2) . . . . ?
B3 Mo2 B5 S1 120.8(4) . . . . ?
B4 Mo2 B5 S1 94.7(4) . . . . ?
B2 Mo2 B5 S1 163.0(3) . . . . ?
C16' Mo2 B5 S1 39.9(5) . . . . ?
B1 Mo2 B5 S1 -154.1(4) . . . . ?
C12' Mo2 B5 S1 -26.8(6) . . . . ?
C15' Mo2 B5 S1 25.3(4) . . . . ?
C13' Mo2 B5 S1 -36.8(4) . . . . ?
C14' Mo2 B5 S1 -8.9(4) . . . . ?
Mo1 Mo2 B5 S1 163.3(4) . . . . ?
B3 Mo2 B5 Mo1 -42.51(15) . . . . ?
B4 Mo2 B5 Mo1 -68.7(2) . . . . ?
B2 Mo2 B5 Mo1 -0.33(15) . . . . ?
C16' Mo2 B5 Mo1 -123.4(2) . . . . ?
B1 Mo2 B5 Mo1 42.56(12) . . . . ?
C12' Mo2 B5 Mo1 169.9(3) . . . . ?
C15' Mo2 B5 Mo1 -138.01(12) . . . . ?
C13' Mo2 B5 Mo1 159.85(11) . . . . ?
C14' Mo2 B5 Mo1 -172.21(11) . . . . ?
